data_7104956
loop_
_publ_author_name
'Hulley, Elliott B'
'Wolczanski, Peter T'
'Lobkovsky, Emil B'

_publ_section_title
;
 [(silox)(3)M](2)(mu:eta(1),eta(1)-P(2)) (M = Nb, Ta) and
 [(silox)(3)Nb](2){mu:eta(2),eta(2)-((c)P(3)-(c)P(3))} from (silox)(3)M
 (M = NbPMe(3), Ta) and P(4) (silox = (t)Bu(3)SiO).
;
_journal_issue 42
_journal_name_full 'Chemical communications (Cambridge, England)'
_journal_page_first 6412
_journal_page_last 6414
_journal_paper_doi 10.1039/b911275h
_journal_year 2009
_chemical_formula_moiety 'C72 H162 Nb2 O6 P6 Si6'
_chemical_formula_sum 'C72 H162 Nb2 O6 P6 Si6'
_chemical_formula_weight 1664.20
_chemical_name_systematic
;
?
;
_space_group_IT_number 15
_symmetry_cell_setting monoclinic
_symmetry_space_group_name_Hall '-C 2yc'
_symmetry_space_group_name_H-M 'C 1 2/c 1'
_atom_sites_solution_hydrogens geom
_atom_sites_solution_primary direct
_atom_sites_solution_secondary difmap
_audit_creation_method SHELXL-97
_cell_angle_alpha 90.00
_cell_angle_beta 103.448(3)
_cell_angle_gamma 90.00
_cell_formula_units_Z 4
_cell_length_a 33.163(2)
_cell_length_b 13.0037(9)
_cell_length_c 22.9736(15)
_cell_measurement_reflns_used 9995
_cell_measurement_temperature 203(2)
_cell_measurement_theta_max 26.36
_cell_measurement_theta_min 2.37
_cell_volume 9635.6(11)
_computing_cell_refinement 'Bruker SAINT+'
_computing_data_collection 'Bruker APEX2'
_computing_data_reduction 'Bruker SAINT+'
_computing_molecular_graphics 'Bruker SHELXTL'
_computing_publication_material 'Bruker SHELXTL'
_computing_structure_refinement 'SHELXL-97 (Sheldrick, 1997)'
_computing_structure_solution 'SHELXS-97 (Sheldrick, 1990)'
_diffrn_ambient_temperature 203(2)
_diffrn_measured_fraction_theta_full 0.999
_diffrn_measured_fraction_theta_max 0.999
_diffrn_measurement_device_type 'Bruker X8 APEX II diffractometer'
_diffrn_measurement_method 'phi and omega scans'
_diffrn_radiation_monochromator graphite
_diffrn_radiation_source 'fine-focus sealed tube'
_diffrn_radiation_type MoK\a
_diffrn_radiation_wavelength 0.71073
_diffrn_reflns_av_R_equivalents 0.0916
_diffrn_reflns_av_sigmaI/netI 0.0643
_diffrn_reflns_limit_h_max 36
_diffrn_reflns_limit_h_min -36
_diffrn_reflns_limit_k_max 14
_diffrn_reflns_limit_k_min -14
_diffrn_reflns_limit_l_max 25
_diffrn_reflns_limit_l_min -25
_diffrn_reflns_number 52990
_diffrn_reflns_theta_full 23.26
_diffrn_reflns_theta_max 23.26
_diffrn_reflns_theta_min 1.96
_exptl_absorpt_coefficient_mu 0.453
_exptl_absorpt_correction_T_max 0.9777
_exptl_absorpt_correction_T_min 0.8952
_exptl_absorpt_correction_type multi-scan
_exptl_absorpt_process_details SADABS
_exptl_crystal_colour red
_exptl_crystal_density_diffrn 1.147
_exptl_crystal_density_method 'not measured'
_exptl_crystal_description block
_exptl_crystal_F_000 3592
_exptl_crystal_size_max 0.25
_exptl_crystal_size_mid 0.10
_exptl_crystal_size_min 0.05
_refine_diff_density_max 0.741
_refine_diff_density_min -1.227
_refine_diff_density_rms 0.143
_refine_ls_extinction_method none
_refine_ls_goodness_of_fit_ref 1.092
_refine_ls_matrix_type full
_refine_ls_number_parameters 406
_refine_ls_number_reflns 6930
_refine_ls_number_restraints 392
_refine_ls_restrained_S_all 1.065
_refine_ls_R_factor_all 0.1236
_refine_ls_R_factor_gt 0.1095
_refine_ls_shift/su_max 0.023
_refine_ls_shift/su_mean 0.002
_refine_ls_structure_factor_coef Fsqd
_refine_ls_weighting_details 'calc w=1/[\s^2^(Fo^2^)+(0.0000P)^2^+550.0000P] where P=(Fo^2^+2Fc^2^)/3'
_refine_ls_weighting_scheme calc
_refine_ls_wR_factor_gt 0.2526
_refine_ls_wR_factor_ref 0.2584
_reflns_number_gt 5781
_reflns_number_total 6930
_reflns_threshold_expression >2sigma(I)
_cod_data_source_file b911275h.txt
_cod_data_source_block eh6
_cod_depositor_comments
;
The following automatic conversions were performed:
'_symmetry_cell_setting' value 'Monoclinic' changed to 'monoclinic'
according to '/home/saulius/struct/CIF-dictionaries/cif_core.dic'
dictionary named 'cif_core.dic' version 2.4.1 from 2010-06-29.

Automatic conversion script
Id: cif_fix_enum 1527 2010-12-29 10:47:43Z saulius 
;
_cod_original_sg_symbol_H-M C2/c
_cod_database_code 7104956

loop_
_symmetry_equiv_pos_as_xyz
'x, y, z'
'-x, y, -z+1/2'
'x+1/2, y+1/2, z'
'-x+1/2, y+1/2, -z+1/2'
'-x, -y, -z'
'x, -y, z-1/2'
'-x+1/2, -y+1/2, -z'
'x+1/2, -y+1/2, z-1/2'

loop_
_atom_site_label
_atom_site_type_symbol
_atom_site_fract_x
_atom_site_fract_y
_atom_site_fract_z
_atom_site_U_iso_or_equiv
_atom_site_adp_type
_atom_site_occupancy
_atom_site_symmetry_multiplicity
_atom_site_calc_flag
_atom_site_refinement_flags
_atom_site_disorder_assembly
_atom_site_disorder_group
Nb1 Nb 0.10385(2) 0.14318(6) 0.04758(4) 0.02152(19) Uani 1 1 d U . .
P1 P 0.02782(7) 0.18375(19) 0.04194(13) 0.0342(6) Uani 1 1 d U . .
P2 P 0.05278(7) 0.0579(2) 0.10129(11) 0.0307(6) Uani 1 1 d U . .
P3 P 0.03180(7) 0.03095(19) 0.00599(11) 0.0282(6) Uani 1 1 d U . .
Si1 Si 0.14522(8) 0.32820(19) 0.15841(12) 0.0268(6) Uani 1 1 d U . .
Si2 Si 0.16254(7) -0.0896(2) 0.06439(13) 0.0307(6) Uani 1 1 d U . .
Si3 Si 0.09305(8) 0.2411(2) -0.10072(12) 0.0394(7) Uani 1 1 d U . .
O1 O 0.12865(17) 0.2345(4) 0.1061(3) 0.0251(13) Uani 1 1 d U . .
O2 O 0.13659(16) 0.0209(5) 0.0506(3) 0.0272(14) Uani 1 1 d U . .
O3 O 0.10170(18) 0.1980(5) -0.0296(3) 0.0319(15) Uani 1 1 d U A .
C1 C 0.1955(3) 0.3807(6) 0.1422(4) 0.040(2) Uani 1 1 d DU . .
C2 C 0.2223(3) 0.2900(7) 0.1288(5) 0.056(3) Uani 1 1 d DU . .
H2A H 0.2480 0.3165 0.1214 0.084 Uiso 1 1 calc R . .
H2B H 0.2073 0.2531 0.0937 0.084 Uiso 1 1 calc R . .
H2C H 0.2284 0.2437 0.1628 0.084 Uiso 1 1 calc R . .
C3 C 0.1868(3) 0.4516(8) 0.0863(4) 0.061(3) Uani 1 1 d DU . .
H3A H 0.2128 0.4776 0.0799 0.092 Uiso 1 1 calc R . .
H3B H 0.1695 0.5088 0.0926 0.092 Uiso 1 1 calc R . .
H3C H 0.1727 0.4127 0.0515 0.092 Uiso 1 1 calc R . .
C4 C 0.2220(3) 0.4416(8) 0.1954(5) 0.057(3) Uani 1 1 d DU . .
H4A H 0.2470 0.4661 0.1848 0.085 Uiso 1 1 calc R . .
H4B H 0.2295 0.3971 0.2301 0.085 Uiso 1 1 calc R . .
H4C H 0.2062 0.4997 0.2045 0.085 Uiso 1 1 calc R . .
C5 C 0.1022(3) 0.4288(7) 0.1464(4) 0.030(2) Uani 1 1 d U . .
C6 C 0.0861(3) 0.4519(8) 0.0795(5) 0.043(3) Uani 1 1 d U . .
H6A H 0.0645 0.5037 0.0744 0.064 Uiso 1 1 calc R . .
H6B H 0.0749 0.3895 0.0587 0.064 Uiso 1 1 calc R . .
H6C H 0.1087 0.4771 0.0632 0.064 Uiso 1 1 calc R . .
C7 C 0.1167(4) 0.5290(8) 0.1784(5) 0.052(3) Uani 1 1 d U . .
H7A H 0.0940 0.5780 0.1709 0.078 Uiso 1 1 calc R . .
H7B H 0.1396 0.5567 0.1636 0.078 Uiso 1 1 calc R . .
H7C H 0.1257 0.5165 0.2211 0.078 Uiso 1 1 calc R . .
C8 C 0.0651(3) 0.3928(9) 0.1692(5) 0.048(3) Uani 1 1 d U . .
H8A H 0.0441 0.4462 0.1624 0.072 Uiso 1 1 calc R . .
H8B H 0.0738 0.3783 0.2117 0.072 Uiso 1 1 calc R . .
H8C H 0.0538 0.3309 0.1480 0.072 Uiso 1 1 calc R . .
C9 C 0.1538(3) 0.2625(8) 0.2352(4) 0.036(2) Uani 1 1 d U . .
C10 C 0.1576(4) 0.3401(8) 0.2866(5) 0.049(3) Uani 1 1 d U . .
H10A H 0.1620 0.3035 0.3243 0.074 Uiso 1 1 calc R . .
H10B H 0.1323 0.3801 0.2807 0.074 Uiso 1 1 calc R . .
H10C H 0.1808 0.3856 0.2871 0.074 Uiso 1 1 calc R . .
C11 C 0.1177(3) 0.1879(8) 0.2372(4) 0.040(2) Uani 1 1 d U . .
H11A H 0.1228 0.1549 0.2761 0.060 Uiso 1 1 calc R . .
H11B H 0.1158 0.1360 0.2064 0.060 Uiso 1 1 calc R . .
H11C H 0.0919 0.2261 0.2304 0.060 Uiso 1 1 calc R . .
C12 C 0.1930(3) 0.1983(9) 0.2485(6) 0.056(3) Uani 1 1 d U . .
H12A H 0.1964 0.1658 0.2873 0.084 Uiso 1 1 calc R . .
H12B H 0.2167 0.2423 0.2487 0.084 Uiso 1 1 calc R . .
H12C H 0.1912 0.1459 0.2179 0.084 Uiso 1 1 calc R . .
C13 C 0.1558(3) -0.1424(8) 0.1395(5) 0.039(2) Uani 1 1 d U . .
C14 C 0.1585(3) -0.0564(8) 0.1865(5) 0.044(2) Uani 1 1 d U . .
H14A H 0.1548 -0.0857 0.2237 0.066 Uiso 1 1 calc R . .
H14B H 0.1369 -0.0059 0.1720 0.066 Uiso 1 1 calc R . .
H14C H 0.1854 -0.0234 0.1932 0.066 Uiso 1 1 calc R . .
C15 C 0.1125(3) -0.1916(8) 0.1345(6) 0.053(3) Uani 1 1 d U . .
H15A H 0.1106 -0.2172 0.1734 0.079 Uiso 1 1 calc R . .
H15B H 0.1088 -0.2479 0.1062 0.079 Uiso 1 1 calc R . .
H15C H 0.0912 -0.1402 0.1209 0.079 Uiso 1 1 calc R . .
C16 C 0.1891(3) -0.2229(8) 0.1675(5) 0.046(3) Uani 1 1 d U . .
H16A H 0.1840 -0.2470 0.2051 0.070 Uiso 1 1 calc R . .
H16B H 0.2164 -0.1917 0.1747 0.070 Uiso 1 1 calc R . .
H16C H 0.1878 -0.2806 0.1403 0.070 Uiso 1 1 calc R . .
C17 C 0.1414(3) -0.1862(8) 0.0012(5) 0.049(2) Uani 1 1 d U . .
C18 C 0.1538(4) -0.1588(11) -0.0576(5) 0.071(3) Uani 1 1 d U . .
H18A H 0.1425 -0.2097 -0.0879 0.107 Uiso 1 1 calc R . .
H18B H 0.1838 -0.1581 -0.0507 0.107 Uiso 1 1 calc R . .
H18C H 0.1430 -0.0915 -0.0711 0.107 Uiso 1 1 calc R . .
C19 C 0.0932(3) -0.1827(9) -0.0154(6) 0.056(3) Uani 1 1 d U . .
H19A H 0.0828 -0.2316 -0.0472 0.083 Uiso 1 1 calc R . .
H19B H 0.0841 -0.1140 -0.0289 0.083 Uiso 1 1 calc R . .
H19C H 0.0828 -0.2002 0.0194 0.083 Uiso 1 1 calc R . .
C20 C 0.1560(4) -0.2937(9) 0.0171(6) 0.071(4) Uani 1 1 d U . .
H20A H 0.1445 -0.3393 -0.0160 0.107 Uiso 1 1 calc R . .
H20B H 0.1468 -0.3156 0.0524 0.107 Uiso 1 1 calc R . .
H20C H 0.1860 -0.2959 0.0254 0.107 Uiso 1 1 calc R . .
C21 C 0.2188(3) -0.0510(8) 0.0666(5) 0.037(2) Uani 1 1 d U . .
C22 C 0.2201(3) 0.0229(9) 0.0153(5) 0.048(3) Uani 1 1 d U . .
H22A H 0.2486 0.0429 0.0173 0.072 Uiso 1 1 calc R . .
H22B H 0.2038 0.0835 0.0186 0.072 Uiso 1 1 calc R . .
H22C H 0.2088 -0.0110 -0.0226 0.072 Uiso 1 1 calc R . .
C23 C 0.2377(3) 0.0073(8) 0.1260(5) 0.040(2) Uani 1 1 d U . .
H23A H 0.2660 0.0271 0.1266 0.061 Uiso 1 1 calc R . .
H23B H 0.2375 -0.0372 0.1598 0.061 Uiso 1 1 calc R . .
H23C H 0.2214 0.0684 0.1285 0.061 Uiso 1 1 calc R . .
C24 C 0.2470(3) -0.1436(10) 0.0627(5) 0.054(3) Uani 1 1 d U . .
H24A H 0.2750 -0.1196 0.0645 0.080 Uiso 1 1 calc R . .
H24B H 0.2366 -0.1797 0.0253 0.080 Uiso 1 1 calc R . .
H24C H 0.2473 -0.1899 0.0959 0.080 Uiso 1 1 calc R . .
C25 C 0.1394(4) 0.3224(10) -0.1002(5) 0.032(4) Uiso 0.538(10) 1 d PDU A 1
C26 C 0.1338(6) 0.4274(11) -0.0710(7) 0.048(5) Uiso 0.538(10) 1 d PDU A 1
H26A H 0.1581 0.4698 -0.0694 0.072 Uiso 0.538(10) 1 calc PR A 1
H26B H 0.1303 0.4162 -0.0308 0.072 Uiso 0.538(10) 1 calc PR A 1
H26C H 0.1095 0.4619 -0.0946 0.072 Uiso 0.538(10) 1 calc PR A 1
C27 C 0.1808(4) 0.2769(12) -0.0618(6) 0.024(4) Uiso 0.538(10) 1 d PDU A 1
H27A H 0.2035 0.3232 -0.0631 0.035 Uiso 0.538(10) 1 calc PR A 1
H27B H 0.1860 0.2105 -0.0778 0.035 Uiso 0.538(10) 1 calc PR A 1
H27C H 0.1785 0.2688 -0.0207 0.035 Uiso 0.538(10) 1 calc PR A 1
C28 C 0.1438(5) 0.3451(14) -0.1642(5) 0.032(4) Uiso 0.538(10) 1 d PDU A 1
H28A H 0.1683 0.3868 -0.1626 0.048 Uiso 0.538(10) 1 calc PR A 1
H28B H 0.1194 0.3819 -0.1859 0.048 Uiso 0.538(10) 1 calc PR A 1
H28C H 0.1463 0.2809 -0.1845 0.048 Uiso 0.538(10) 1 calc PR A 1
C25' C 0.1451(4) 0.2571(9) -0.1196(5) 0.024(4) Uiso 0.462(10) 1 d PDU A 2
C26' C 0.1758(6) 0.3004(15) -0.0633(7) 0.029(6) Uiso 0.462(10) 1 d PDU A 2
H26D H 0.2027 0.3109 -0.0721 0.044 Uiso 0.462(10) 1 calc PR A 2
H26E H 0.1783 0.2520 -0.0305 0.044 Uiso 0.462(10) 1 calc PR A 2
H26F H 0.1654 0.3655 -0.0521 0.044 Uiso 0.462(10) 1 calc PR A 2
C27' C 0.1591(6) 0.1444(10) -0.1279(9) 0.043(6) Uiso 0.462(10) 1 d PDU A 2
H27D H 0.1857 0.1453 -0.1388 0.064 Uiso 0.462(10) 1 calc PR A 2
H27E H 0.1387 0.1111 -0.1594 0.064 Uiso 0.462(10) 1 calc PR A 2
H27F H 0.1617 0.1068 -0.0908 0.064 Uiso 0.462(10) 1 calc PR A 2
C28' C 0.1508(7) 0.3188(14) -0.1741(7) 0.035(6) Uiso 0.462(10) 1 d PDU A 2
H28D H 0.1797 0.3171 -0.1760 0.052 Uiso 0.462(10) 1 calc PR A 2
H28E H 0.1424 0.3896 -0.1705 0.052 Uiso 0.462(10) 1 calc PR A 2
H28F H 0.1339 0.2889 -0.2103 0.052 Uiso 0.462(10) 1 calc PR A 2
C29 C 0.0418(4) 0.2929(9) -0.1186(5) 0.028(4) Uiso 0.520(10) 1 d PDU A 1
C30 C 0.0058(5) 0.2138(12) -0.1249(8) 0.039(5) Uiso 0.520(10) 1 d PDU A 1
H30A H -0.0205 0.2496 -0.1351 0.058 Uiso 0.520(10) 1 calc PR A 1
H30B H 0.0083 0.1775 -0.0874 0.058 Uiso 0.520(10) 1 calc PR A 1
H30C H 0.0073 0.1650 -0.1563 0.058 Uiso 0.520(10) 1 calc PR A 1
C31 C 0.0344(6) 0.3726(13) -0.0707(7) 0.040(6) Uiso 0.520(10) 1 d PDU A 1
H31A H 0.0061 0.3975 -0.0820 0.060 Uiso 0.520(10) 1 calc PR A 1
H31B H 0.0534 0.4299 -0.0689 0.060 Uiso 0.520(10) 1 calc PR A 1
H31C H 0.0392 0.3395 -0.0319 0.060 Uiso 0.520(10) 1 calc PR A 1
C32 C 0.0361(6) 0.3516(14) -0.1783(6) 0.052(6) Uiso 0.520(10) 1 d PDU A 1
H32A H 0.0082 0.3792 -0.1897 0.078 Uiso 0.520(10) 1 calc PR A 1
H32B H 0.0406 0.3050 -0.2092 0.078 Uiso 0.520(10) 1 calc PR A 1
H32C H 0.0560 0.4075 -0.1736 0.078 Uiso 0.520(10) 1 calc PR A 1
C29' C 0.0672(4) 0.3934(11) -0.1097(5) 0.027(4) Uiso 0.480(10) 1 d PDU A 2
C30' C 0.0329(5) 0.391(2) -0.0738(8) 0.053(8) Uiso 0.480(10) 1 d PDU A 2
H30D H 0.0200 0.4586 -0.0755 0.079 Uiso 0.480(10) 1 calc PR A 2
H30E H 0.0452 0.3738 -0.0324 0.079 Uiso 0.480(10) 1 calc PR A 2
H30F H 0.0122 0.3405 -0.0909 0.079 Uiso 0.480(10) 1 calc PR A 2
C31' C 0.0984(5) 0.4762(14) -0.0770(8) 0.040(5) Uiso 0.480(10) 1 d PDU A 2
H31D H 0.0852 0.5432 -0.0820 0.060 Uiso 0.480(10) 1 calc PR A 2
H31E H 0.1226 0.4771 -0.0940 0.060 Uiso 0.480(10) 1 calc PR A 2
H31F H 0.1068 0.4597 -0.0347 0.060 Uiso 0.480(10) 1 calc PR A 2
C32' C 0.0480(6) 0.4310(17) -0.1737(6) 0.052(6) Uiso 0.480(10) 1 d PDU A 2
H32D H 0.0374 0.5002 -0.1722 0.078 Uiso 0.480(10) 1 calc PR A 2
H32E H 0.0256 0.3855 -0.1924 0.078 Uiso 0.480(10) 1 calc PR A 2
H32F H 0.0691 0.4310 -0.1968 0.078 Uiso 0.480(10) 1 calc PR A 2
C33 C 0.0970(4) 0.1071(11) -0.1469(6) 0.037(5) Uiso 0.539(9) 1 d PDU A 1
C34 C 0.1423(4) 0.0685(15) -0.1395(8) 0.049(5) Uiso 0.539(9) 1 d PDU A 1
H34A H 0.1422 0.0046 -0.1613 0.074 Uiso 0.539(9) 1 calc PR A 1
H34B H 0.1546 0.0571 -0.0974 0.074 Uiso 0.539(9) 1 calc PR A 1
H34C H 0.1582 0.1198 -0.1551 0.074 Uiso 0.539(9) 1 calc PR A 1
C35 C 0.0733(5) 0.0167(13) -0.1258(8) 0.046(5) Uiso 0.539(9) 1 d PDU A 1
H35A H 0.0757 -0.0442 -0.1491 0.069 Uiso 0.539(9) 1 calc PR A 1
H35B H 0.0443 0.0349 -0.1313 0.069 Uiso 0.539(9) 1 calc PR A 1
H35C H 0.0851 0.0030 -0.0838 0.069 Uiso 0.539(9) 1 calc PR A 1
C36 C 0.0785(5) 0.1245(15) -0.2145(6) 0.048(5) Uiso 0.539(9) 1 d PDU A 1
H36A H 0.0800 0.0610 -0.2361 0.071 Uiso 0.539(9) 1 calc PR A 1
H36B H 0.0940 0.1777 -0.2292 0.071 Uiso 0.539(9) 1 calc PR A 1
H36C H 0.0497 0.1455 -0.2205 0.071 Uiso 0.539(9) 1 calc PR A 1
C33' C 0.0544(4) 0.1607(10) -0.1539(6) 0.030(5) Uiso 0.461(9) 1 d PDU A 2
C34' C 0.0675(6) 0.0483(11) -0.1361(8) 0.028(5) Uiso 0.461(9) 1 d PDU A 2
H34D H 0.0486 0.0012 -0.1616 0.042 Uiso 0.461(9) 1 calc PR A 2
H34E H 0.0665 0.0368 -0.0947 0.042 Uiso 0.461(9) 1 calc PR A 2
H34F H 0.0955 0.0367 -0.1407 0.042 Uiso 0.461(9) 1 calc PR A 2
C35' C 0.0090(4) 0.1731(16) -0.1473(9) 0.036(5) Uiso 0.461(9) 1 d PDU A 2
H35D H -0.0091 0.1282 -0.1756 0.054 Uiso 0.461(9) 1 calc PR A 2
H35E H 0.0003 0.2439 -0.1553 0.054 Uiso 0.461(9) 1 calc PR A 2
H35F H 0.0075 0.1549 -0.1069 0.054 Uiso 0.461(9) 1 calc PR A 2
C36' C 0.0551(6) 0.1740(16) -0.2204(6) 0.042(6) Uiso 0.461(9) 1 d PDU A 2
H36D H 0.0339 0.1307 -0.2449 0.062 Uiso 0.461(9) 1 calc PR A 2
H36E H 0.0821 0.1543 -0.2262 0.062 Uiso 0.461(9) 1 calc PR A 2
H36F H 0.0497 0.2453 -0.2319 0.062 Uiso 0.461(9) 1 calc PR A 2

loop_
_atom_site_aniso_label
_atom_site_aniso_U_11
_atom_site_aniso_U_22
_atom_site_aniso_U_33
_atom_site_aniso_U_23
_atom_site_aniso_U_13
_atom_site_aniso_U_12
Nb1 0.0159(3) 0.0214(4) 0.0305(4) -0.0088(4) 0.0118(3) -0.0073(3)
P1 0.0219(11) 0.0267(13) 0.0583(16) -0.0055(12) 0.0178(11) -0.0046(10)
P2 0.0203(11) 0.0379(14) 0.0360(13) 0.0002(11) 0.0109(10) -0.0100(10)
P3 0.0164(10) 0.0314(13) 0.0402(13) -0.0076(11) 0.0133(10) -0.0071(9)
Si1 0.0290(12) 0.0186(12) 0.0353(14) -0.0078(10) 0.0128(11) -0.0083(10)
Si2 0.0202(11) 0.0270(13) 0.0470(15) -0.0120(12) 0.0123(11) -0.0001(10)
Si3 0.0314(13) 0.0593(19) 0.0297(14) -0.0104(13) 0.0118(12) -0.0185(14)
O1 0.027(3) 0.020(3) 0.033(3) -0.014(2) 0.015(2) -0.012(2)
O2 0.018(2) 0.029(3) 0.039(3) -0.010(2) 0.015(2) -0.005(2)
O3 0.025(3) 0.037(4) 0.037(3) -0.004(3) 0.015(2) -0.009(3)
C1 0.028(4) 0.043(5) 0.052(5) -0.017(4) 0.017(4) -0.020(3)
C2 0.033(5) 0.055(6) 0.087(8) -0.032(5) 0.031(5) -0.022(4)
C3 0.063(6) 0.066(7) 0.064(6) -0.003(5) 0.034(5) -0.032(5)
C4 0.046(6) 0.050(6) 0.075(6) -0.024(5) 0.012(5) -0.027(5)
C5 0.036(4) 0.017(4) 0.040(5) -0.005(3) 0.014(4) -0.003(3)
C6 0.050(6) 0.029(5) 0.046(5) -0.002(4) 0.006(4) -0.002(5)
C7 0.066(7) 0.030(5) 0.061(6) -0.019(5) 0.018(6) -0.006(4)
C8 0.042(5) 0.044(6) 0.065(6) -0.010(5) 0.027(5) -0.003(4)
C9 0.039(5) 0.039(5) 0.029(4) -0.002(3) 0.006(4) -0.001(4)
C10 0.069(7) 0.040(6) 0.035(5) 0.001(4) 0.004(5) -0.015(5)
C11 0.050(5) 0.038(5) 0.037(5) -0.002(4) 0.020(4) -0.001(4)
C12 0.045(5) 0.047(6) 0.067(8) 0.009(5) -0.004(5) -0.004(4)
C13 0.033(4) 0.031(5) 0.056(4) 0.003(4) 0.016(4) 0.000(4)
C14 0.056(6) 0.030(5) 0.053(5) 0.002(4) 0.025(5) 0.009(4)
C15 0.044(4) 0.030(6) 0.090(8) 0.009(5) 0.029(5) -0.004(4)
C16 0.047(5) 0.026(5) 0.070(7) 0.006(4) 0.021(5) 0.004(4)
C17 0.035(4) 0.041(5) 0.067(5) -0.032(4) 0.007(5) -0.002(4)
C18 0.050(6) 0.102(9) 0.058(5) -0.037(5) 0.008(5) 0.020(7)
C19 0.036(4) 0.043(6) 0.080(8) -0.039(6) -0.001(5) -0.001(4)
C20 0.052(7) 0.045(5) 0.105(9) -0.037(5) -0.007(7) 0.012(5)
C21 0.018(3) 0.045(5) 0.050(5) -0.007(4) 0.010(4) -0.002(3)
C22 0.026(5) 0.068(6) 0.055(5) -0.003(5) 0.020(4) -0.013(5)
C23 0.030(5) 0.034(5) 0.056(5) -0.010(4) 0.010(4) -0.009(4)
C24 0.030(4) 0.079(6) 0.051(6) -0.017(5) 0.010(5) 0.017(5)

loop_
_atom_type_symbol
_atom_type_description
_atom_type_scat_dispersion_real
_atom_type_scat_dispersion_imag
_atom_type_scat_source
C C 0.0033 0.0016 'International Tables Vol C Tables 4.2.6.8 and 6.1.1.4'
H H 0.0000 0.0000 'International Tables Vol C Tables 4.2.6.8 and 6.1.1.4'
O O 0.0106 0.0060 'International Tables Vol C Tables 4.2.6.8 and 6.1.1.4'
Si Si 0.0817 0.0704 'International Tables Vol C Tables 4.2.6.8 and 6.1.1.4'
P P 0.1023 0.0942 'International Tables Vol C Tables 4.2.6.8 and 6.1.1.4'
Nb Nb -2.0727 0.6215 'International Tables Vol C Tables 4.2.6.8 and 6.1.1.4'

loop_
_geom_angle_atom_site_label_1
_geom_angle_atom_site_label_2
_geom_angle_atom_site_label_3
_geom_angle
_geom_angle_site_symmetry_1
_geom_angle_site_symmetry_3
_geom_angle_publ_flag
O1 Nb1 O3 110.7(3) . . ?
O1 Nb1 O2 110.8(2) . . ?
O3 Nb1 O2 104.1(3) . . ?
O1 Nb1 P1 99.94(19) . . ?
O3 Nb1 P1 93.05(19) . . ?
O2 Nb1 P1 135.93(18) . . ?
O1 Nb1 P2 99.24(19) . . ?
O3 Nb1 P2 136.55(18) . . ?
O2 Nb1 P2 93.22(19) . . ?
P1 Nb1 P2 50.11(8) . . ?
O1 Nb1 P3 142.66(19) . . ?
O3 Nb1 P3 91.94(18) . . ?
O2 Nb1 P3 90.66(17) . . ?
P1 Nb1 P3 47.83(8) . . ?
P2 Nb1 P3 47.66(8) . . ?
P2 P1 P3 59.96(12) . . ?
P2 P1 Nb1 65.37(9) . . ?
P3 P1 Nb1 71.49(9) . . ?
P3 P2 P1 60.03(12) . . ?
P3 P2 Nb1 71.15(10) . . ?
P1 P2 Nb1 64.52(9) . . ?
P2 P3 P1 60.01(12) . . ?
P2 P3 P3 104.91(17) . 5 ?
P1 P3 P3 103.89(16) . 5 ?
P2 P3 Nb1 61.19(8) . . ?
P1 P3 Nb1 60.68(8) . . ?
P3 P3 Nb1 162.50(18) 5 . ?
O1 Si1 C5 106.3(4) . . ?
O1 Si1 C1 105.6(3) . . ?
C5 Si1 C1 112.5(4) . . ?
O1 Si1 C9 106.5(4) . . ?
C5 Si1 C9 112.6(4) . . ?
C1 Si1 C9 112.8(4) . . ?
O2 Si2 C13 108.5(4) . . ?
O2 Si2 C21 103.6(4) . . ?
C13 Si2 C21 112.7(4) . . ?
O2 Si2 C17 109.7(4) . . ?
C13 Si2 C17 110.3(5) . . ?
C21 Si2 C17 111.8(5) . . ?
O3 Si3 C29 106.6(4) . . ?
O3 Si3 C25 103.2(4) . . ?
C29 Si3 C25 121.8(5) . . ?
O3 Si3 C25' 107.5(4) . . ?
C29 Si3 C25' 141.1(6) . . ?
C25 Si3 C25' 30.8(5) . . ?
O3 Si3 C33' 112.5(5) . . ?
C29 Si3 C33' 65.8(5) . . ?
C25 Si3 C33' 139.5(6) . . ?
C25' Si3 C33' 115.8(5) . . ?
O3 Si3 C33 101.6(4) . . ?
C29 Si3 C33 111.9(5) . . ?
C25 Si3 C33 109.3(5) . . ?
C25' Si3 C33 78.6(5) . . ?
C33' Si3 C33 46.2(5) . . ?
O3 Si3 C29' 111.9(4) . . ?
C29 Si3 C29' 45.0(5) . . ?
C25 Si3 C29' 77.7(5) . . ?
C25' Si3 C29' 104.0(5) . . ?
C33' Si3 C29' 104.8(5) . . ?
C33 Si3 C29' 143.3(5) . . ?
Si1 O1 Nb1 172.0(4) . . ?
Si2 O2 Nb1 169.9(4) . . ?
Si3 O3 Nb1 172.2(4) . . ?
C3 C1 C4 108.1(8) . . ?
C3 C1 C2 106.9(8) . . ?
C4 C1 C2 107.4(7) . . ?
C3 C1 Si1 111.8(6) . . ?
C4 C1 Si1 113.0(6) . . ?
C2 C1 Si1 109.5(6) . . ?
C7 C5 C8 106.7(9) . . ?
C7 C5 C6 108.3(8) . . ?
C8 C5 C6 106.5(8) . . ?
C7 C5 Si1 112.2(7) . . ?
C8 C5 Si1 112.1(7) . . ?
C6 C5 Si1 110.7(7) . . ?
C10 C9 C12 107.1(8) . . ?
C10 C9 C11 108.4(8) . . ?
C12 C9 C11 106.4(9) . . ?
C10 C9 Si1 112.4(7) . . ?
C12 C9 Si1 111.5(8) . . ?
C11 C9 Si1 110.8(6) . . ?
C15 C13 C14 104.6(9) . . ?
C15 C13 C16 108.0(8) . . ?
C14 C13 C16 106.3(8) . . ?
C15 C13 Si2 112.4(7) . . ?
C14 C13 Si2 111.7(7) . . ?
C16 C13 Si2 113.3(7) . . ?
C20 C17 C18 107.1(10) . . ?
C20 C17 C19 110.0(9) . . ?
C18 C17 C19 104.3(9) . . ?
C20 C17 Si2 112.6(8) . . ?
C18 C17 Si2 112.7(8) . . ?
C19 C17 Si2 109.8(7) . . ?
C22 C21 C23 106.9(8) . . ?
C22 C21 C24 108.6(9) . . ?
C23 C21 C24 107.8(8) . . ?
C22 C21 Si2 110.2(6) . . ?
C23 C21 Si2 110.0(7) . . ?
C24 C21 Si2 113.2(7) . . ?
C28 C25 C27 110.3(11) . . ?
C28 C25 C26 107.0(11) . . ?
C27 C25 C26 105.5(10) . . ?
C28 C25 Si3 111.3(9) . . ?
C27 C25 Si3 113.7(9) . . ?
C26 C25 Si3 108.6(10) . . ?
C28' C25' C27' 107.2(12) . . ?
C28' C25' C26' 108.0(12) . . ?
C27' C25' C26' 106.6(12) . . ?
C28' C25' Si3 122.5(11) . . ?
C27' C25' Si3 103.8(10) . . ?
C26' C25' Si3 107.7(11) . . ?
C32 C29 C31 106.8(11) . . ?
C32 C29 C30 108.1(11) . . ?
C31 C29 C30 105.1(11) . . ?
C32 C29 Si3 107.6(10) . . ?
C31 C29 Si3 112.5(10) . . ?
C30 C29 Si3 116.1(9) . . ?
C32' C29' C31' 108.7(12) . . ?
C32' C29' C30' 108.8(12) . . ?
C31' C29' C30' 104.0(12) . . ?
C32' C29' Si3 116.8(11) . . ?
C31' C29' Si3 112.7(9) . . ?
C30' C29' Si3 105.0(12) . . ?
C35 C33 C36 108.1(11) . . ?
C35 C33 C34 105.5(11) . . ?
C36 C33 C34 107.9(12) . . ?
C35 C33 Si3 112.4(10) . . ?
C36 C33 Si3 109.6(10) . . ?
C34 C33 Si3 113.1(10) . . ?
C36' C33' C35' 108.8(12) . . ?
C36' C33' C34' 107.4(12) . . ?
C35' C33' C34' 106.9(12) . . ?
C36' C33' Si3 114.7(11) . . ?
C35' C33' Si3 114.2(10) . . ?
C34' C33' Si3 104.3(9) . . ?

loop_
_geom_bond_atom_site_label_1
_geom_bond_atom_site_label_2
_geom_bond_distance
_geom_bond_site_symmetry_2
_geom_bond_publ_flag
Nb1 O1 1.838(5) . ?
Nb1 O3 1.898(6) . ?
Nb1 O2 1.917(6) . ?
Nb1 P1 2.550(2) . ?
Nb1 P2 2.567(3) . ?
Nb1 P3 2.773(2) . ?
P1 P2 2.167(4) . ?
P1 P3 2.167(4) . ?
P2 P3 2.166(4) . ?
P3 P3 2.214(4) 5 ?
Si1 O1 1.711(6) . ?
Si1 C5 1.907(9) . ?
Si1 C1 1.915(9) . ?
Si1 C9 1.922(10) . ?
Si2 O2 1.668(6) . ?
Si2 C13 1.918(11) . ?
Si2 C21 1.921(9) . ?
Si2 C17 1.925(10) . ?
Si3 O3 1.687(7) . ?
Si3 C29 1.785(13) . ?
Si3 C25 1.864(13) . ?
Si3 C25' 1.888(15) . ?
Si3 C33' 1.871(14) . ?
Si3 C33 2.061(14) . ?
Si3 C29' 2.147(15) . ?
C1 C3 1.553(11) . ?
C1 C4 1.548(10) . ?
C1 C2 1.551(11) . ?
C5 C7 1.517(13) . ?
C5 C8 1.519(14) . ?
C5 C6 1.535(13) . ?
C9 C10 1.535(14) . ?
C9 C12 1.516(15) . ?
C9 C11 1.548(14) . ?
C13 C15 1.551(14) . ?
C13 C14 1.542(14) . ?
C13 C16 1.550(14) . ?
C17 C20 1.496(16) . ?
C17 C18 1.541(17) . ?
C17 C19 1.555(14) . ?
C21 C22 1.529(15) . ?
C21 C23 1.558(14) . ?
C21 C24 1.541(15) . ?
C25 C28 1.539(13) . ?
C25 C27 1.564(13) . ?
C25 C26 1.551(13) . ?
C25' C28' 1.535(13) . ?
C25' C27' 1.563(14) . ?
C25' C26' 1.554(14) . ?
C29 C32 1.543(13) . ?
C29 C31 1.569(14) . ?
C29 C30 1.556(13) . ?
C29' C32' 1.540(13) . ?
C29' C31' 1.560(14) . ?
C29' C30' 1.553(14) . ?
C33 C35 1.554(14) . ?
C33 C36 1.548(13) . ?
C33 C34 1.553(13) . ?
C33' C36' 1.543(13) . ?
C33' C35' 1.556(14) . ?
C33' C34' 1.552(14) . ?
